data_7020874
loop_
_publ_author_name
'Liu, Jinying'
'Ma, Chengbing'
'Chen, Hui'
'Hu, Mingqiang'
'Wen, Huimin'
'Cui, Honghua'
'Song, Xiaowei'
'Chen, Changneng'

_publ_section_title
;
 Syntheses, structures and magnetic properties of a family of
 heterometallic [Mn(II)(2)Mn(III)(2)Ln(III)(2)] clusters.
;
_journal_issue 7
_journal_name_full 'Dalton transactions (Cambridge, England : 2003)'
_journal_page_first 2423
_journal_page_last 2430
_journal_paper_doi 10.1039/c2dt32269b
_journal_volume 42
_journal_year 2013
_chemical_formula_moiety 'C62 H118 Eu2 Mn4 N2 O28'
_chemical_formula_sum 'C62 H118 Eu2 Mn4 N2 O28'
_chemical_formula_weight 1859.23
_space_group_IT_number 14
_symmetry_cell_setting monoclinic
_symmetry_space_group_name_Hall '-P 2yn'
_symmetry_space_group_name_H-M 'P 1 21/n 1'
_atom_sites_solution_hydrogens geom
_atom_sites_solution_primary direct
_atom_sites_solution_secondary difmap
_audit_creation_method
;
SHELXL-97

The four tert-butyl groups were each disordered into two positions
with occupancies of 67/33,60/40,60/40,60/40, respectively,
and the temperature factors of all atoms were restrained by using
the command DELU/SIMU/ISOR. The subsequent refinement gave good ellipsoid plot.

The bond lengths and bond angles of those four tert-butyl groups
were restrained by using DFIX.

All the hydrogens were added geometrically. The singly-deprotonated
triethanolamine ligands (H2tea C) were confirmed by the charge
consideration and bond-valence-sum (BVS) calculations, but no
difference fourier peak was found to be suitable for the definition
of the proton of H2tea- anions, and these four hydrogens were
calculated in the reported formula.
;
_cell_angle_alpha 90.00
_cell_angle_beta 112.586(2)
_cell_angle_gamma 90.00
_cell_formula_units_Z 2
_cell_length_a 17.5106(4)
_cell_length_b 11.4288(5)
_cell_length_c 22.1104(7)
_cell_measurement_reflns_used 2876
_cell_measurement_temperature 293(2)
_cell_measurement_theta_max 27.4856
_cell_measurement_theta_min 2.6746
_cell_volume 4085.5(2)
_computing_cell_refinement 'Bruker XSCANS'
_computing_data_collection 'Bruker XSCANS'
_computing_data_reduction 'Bruker SHELXTL'
_computing_molecular_graphics 'Bruker SHELXTL'
_computing_publication_material 'Bruker SHELXTL'
_computing_structure_refinement 'SHELXL-97 (Sheldrick, 1997)'
_computing_structure_solution 'SHELXS-97 (Sheldrick, 1990)'
_diffrn_ambient_temperature 293(2)
_diffrn_detector_area_resol_mean 14.6306
_diffrn_measured_fraction_theta_full 0.996
_diffrn_measured_fraction_theta_max 0.996
_diffrn_measurement_device_type 'Bruker P4'
_diffrn_measurement_method '\w scans'
_diffrn_radiation_monochromator graphite
_diffrn_radiation_source 'fine-focus sealed tube'
_diffrn_radiation_type MoK\a
_diffrn_radiation_wavelength 0.71073
_diffrn_reflns_av_R_equivalents 0.0221
_diffrn_reflns_av_sigmaI/netI 0.0216
_diffrn_reflns_limit_h_max 22
_diffrn_reflns_limit_h_min -22
_diffrn_reflns_limit_k_max 14
_diffrn_reflns_limit_k_min -13
_diffrn_reflns_limit_l_max 28
_diffrn_reflns_limit_l_min -28
_diffrn_reflns_number 30517
_diffrn_reflns_theta_full 27.48
_diffrn_reflns_theta_max 27.48
_diffrn_reflns_theta_min 2.61
_exptl_absorpt_coefficient_mu 2.184
_exptl_absorpt_correction_T_max 1.0000
_exptl_absorpt_correction_T_min 0.8627
_exptl_absorpt_correction_type multi-scan
_exptl_absorpt_process_details 'CrystalClear (Rigaku Corp., 2000)'
_exptl_crystal_colour BROWN
_exptl_crystal_density_diffrn 1.511
_exptl_crystal_density_method 'not measured'
_exptl_crystal_description PRISM
_exptl_crystal_F_000 1900
_exptl_crystal_size_max 0.6
_exptl_crystal_size_mid 0.45
_exptl_crystal_size_min 0.2
_refine_diff_density_max 1.996
_refine_diff_density_min -1.049
_refine_diff_density_rms 0.098
_refine_ls_extinction_method none
_refine_ls_goodness_of_fit_ref 1.041
_refine_ls_hydrogen_treatment constr
_refine_ls_matrix_type full
_refine_ls_number_parameters 554
_refine_ls_number_reflns 9336
_refine_ls_number_restraints 486
_refine_ls_restrained_S_all 1.439
_refine_ls_R_factor_all 0.0421
_refine_ls_R_factor_gt 0.0370
_refine_ls_shift/su_max 0.025
_refine_ls_shift/su_mean 0.001
_refine_ls_structure_factor_coef Fsqd
_refine_ls_weighting_details 'calc w=1/[\s^2^(Fo^2^)+(0.0707P)^2^+2.9882P] where P=(Fo^2^+2Fc^2^)/3'
_refine_ls_weighting_scheme calc
_refine_ls_wR_factor_gt 0.1034
_refine_ls_wR_factor_ref 0.1102
_reflns_number_gt 8321
_reflns_number_total 9336
_reflns_threshold_expression >2sigma(I)
_cod_data_source_file c2dt32269b.txt
_cod_data_source_block compound4
_cod_depositor_comments
;
The following automatic conversions were performed:

'_symmetry_cell_setting' value 'Monoclinic' changed to 'monoclinic'
according to /home/saulius/struct/CIF-dictionaries/cif_core.dic
dictionary named 'cif_core.dic' version 2.4.2 from
2011-04-26.

'_refine_ls_hydrogen_treatment' value 'CONSTR' changed
to 'constr' according to
/home/saulius/struct/CIF-dictionaries/cif_core.dic dictionary named
'cif_core.dic' version 2.4.2 from 2011-04-26.

Automatic conversion script
Id: cif_fix_values 1891 2012-01-12 08:04:46Z andrius 
;
_cod_original_sg_symbol_H-M P2(1)/n
_cod_database_code 7020874

loop_
_symmetry_equiv_pos_as_xyz
'x, y, z'
'-x+1/2, y+1/2, -z+1/2'
'-x, -y, -z'
'x-1/2, -y-1/2, z-1/2'

loop_
_atom_site_label
_atom_site_type_symbol
_atom_site_fract_x
_atom_site_fract_y
_atom_site_fract_z
_atom_site_U_iso_or_equiv
_atom_site_adp_type
_atom_site_occupancy
_atom_site_symmetry_multiplicity
_atom_site_calc_flag
_atom_site_refinement_flags
_atom_site_disorder_assembly
_atom_site_disorder_group
N1 N 0.1700(2) 0.1780(4) -0.01347(18) 0.0393(8) Uani 1 1 d . . .
Eu1 Eu 0.279719(11) 0.01812(2) 0.058373(9) 0.03120(10) Uani 1 1 d . . .
Mn1 Mn 0.40292(4) 0.03567(5) -0.03269(3) 0.02791(15) Uani 1 1 d . . .
Mn2 Mn 0.51099(4) -0.02279(7) 0.13122(3) 0.03692(17) Uani 1 1 d . . .
C1 C 0.6261(3) 0.1946(4) -0.0142(2) 0.0367(9) Uani 1 1 d . . .
H1A H 0.6323 0.2337 -0.0510 0.044 Uiso 1 1 calc R . .
H1B H 0.6771 0.2060 0.0237 0.044 Uiso 1 1 calc R . .
C2 C 0.5819(3) 0.3812(4) 0.0171(3) 0.0531(13) Uani 1 1 d . . .
H2A H 0.6328 0.3831 0.0550 0.080 Uiso 1 1 calc R . .
H2B H 0.5397 0.4216 0.0266 0.080 Uiso 1 1 calc R . .
H2C H 0.5897 0.4187 -0.0189 0.080 Uiso 1 1 calc R . .
C3 C 0.5555(3) 0.2535(4) -0.0009(2) 0.0366(9) Uani 1 1 d . . .
C4 C 0.4745(3) 0.2540(4) -0.0617(2) 0.0414(10) Uani 1 1 d . . .
H4A H 0.4352 0.3037 -0.0526 0.050 Uiso 1 1 calc R . .
H4B H 0.4852 0.2895 -0.0975 0.050 Uiso 1 1 calc R . .
C5 C 0.5433(3) 0.1988(4) 0.0575(2) 0.0388(10) Uani 1 1 d . . .
H5A H 0.5933 0.2098 0.0962 0.047 Uiso 1 1 calc R . .
H5B H 0.4989 0.2398 0.0646 0.047 Uiso 1 1 calc R . .
C6 C 0.4343(4) 0.2756(7) 0.2053(3) 0.0783(18) Uani 1 1 d DU . .
C7 C 0.4381(8) 0.3903(10) 0.1642(6) 0.104(4) Uani 0.723(11) 1 d PDU A 1
H7A H 0.4288 0.3683 0.1200 0.156 Uiso 0.723(11) 1 calc PR A 1
H7B H 0.4915 0.4263 0.1841 0.156 Uiso 0.723(11) 1 calc PR A 1
H7C H 0.3962 0.4447 0.1639 0.156 Uiso 0.723(11) 1 calc PR A 1
C8 C 0.5230(7) 0.2379(14) 0.2439(7) 0.107(4) Uani 0.723(11) 1 d PDU A 1
H8A H 0.5581 0.2685 0.2233 0.160 Uiso 0.723(11) 1 calc PR A 1
H8B H 0.5262 0.1540 0.2449 0.160 Uiso 0.723(11) 1 calc PR A 1
H8C H 0.5409 0.2674 0.2878 0.160 Uiso 0.723(11) 1 calc PR A 1
C9 C 0.3893(8) 0.3081(13) 0.2463(6) 0.100(3) Uani 0.723(11) 1 d PDU A 1
H9A H 0.3578 0.3778 0.2292 0.150 Uiso 0.723(11) 1 calc PR A 1
H9B H 0.4279 0.3222 0.2902 0.150 Uiso 0.723(11) 1 calc PR A 1
H9C H 0.3527 0.2457 0.2464 0.150 Uiso 0.723(11) 1 calc PR A 1
C7' C 0.5231(14) 0.289(3) 0.2220(18) 0.091(5) Uani 0.277(11) 1 d PDU A 2
H7'A H 0.5321 0.3350 0.1892 0.137 Uiso 0.277(11) 1 calc PR A 2
H7'B H 0.5476 0.2128 0.2240 0.137 Uiso 0.277(11) 1 calc PR A 2
H7'C H 0.5479 0.3264 0.2638 0.137 Uiso 0.277(11) 1 calc PR A 2
C8' C 0.423(2) 0.217(3) 0.2680(12) 0.104(6) Uani 0.277(11) 1 d PDU A 2
H8'A H 0.4150 0.1339 0.2613 0.156 Uiso 0.277(11) 1 calc PR A 2
H8'B H 0.3755 0.2503 0.2732 0.156 Uiso 0.277(11) 1 calc PR A 2
H8'C H 0.4713 0.2312 0.3067 0.156 Uiso 0.277(11) 1 calc PR A 2
C9' C 0.381(2) 0.380(2) 0.1990(17) 0.108(5) Uani 0.277(11) 1 d PDU A 2
H9'A H 0.3773 0.4245 0.1610 0.162 Uiso 0.277(11) 1 calc PR A 2
H9'B H 0.4044 0.4282 0.2373 0.162 Uiso 0.277(11) 1 calc PR A 2
H9'C H 0.3266 0.3554 0.1944 0.162 Uiso 0.277(11) 1 calc PR A 2
C10 C 0.3897(3) 0.1870(5) 0.1525(2) 0.0427(10) Uani 1 1 d . A .
C11 C 0.2815(3) 0.2221(5) -0.0529(3) 0.0463(11) Uani 1 1 d . A .
H11A H 0.2512 0.1873 -0.0955 0.056 Uiso 1 1 calc R . .
H11B H 0.3158 0.2844 -0.0585 0.056 Uiso 1 1 calc R . .
C12 C 0.2212(3) 0.2717(5) -0.0252(3) 0.0473(11) Uani 1 1 d . . .
H12A H 0.2517 0.3117 0.0157 0.057 Uiso 1 1 calc R . .
H12B H 0.1855 0.3284 -0.0556 0.057 Uiso 1 1 calc R . .
C13 C 0.1291(3) 0.2227(5) 0.0295(3) 0.0485(12) Uani 1 1 d . . .
H13A H 0.0853 0.2765 0.0050 0.058 Uiso 1 1 calc R . .
H13B H 0.1691 0.2652 0.0660 0.058 Uiso 1 1 calc R . .
C14 C 0.0935(3) 0.1239(5) 0.0552(3) 0.0479(11) Uani 1 1 d . A .
H14A H 0.0736 0.1531 0.0877 0.058 Uiso 1 1 calc R . .
H14B H 0.0473 0.0891 0.0197 0.058 Uiso 1 1 calc R . .
C15 C 0.1096(3) 0.1308(6) -0.0758(3) 0.0533(13) Uani 1 1 d . . .
H15A H 0.1206 0.1641 -0.1120 0.064 Uiso 1 1 calc R . .
H15B H 0.0543 0.1541 -0.0806 0.064 Uiso 1 1 calc R . .
C16 C 0.1135(3) -0.0014(5) -0.0789(3) 0.0518(13) Uani 1 1 d . A .
H16A H 0.0890 -0.0357 -0.0504 0.062 Uiso 1 1 calc R . .
H16B H 0.0820 -0.0276 -0.1232 0.062 Uiso 1 1 calc R . .
C17 C 0.1595(3) -0.2212(5) 0.0578(3) 0.0508(12) Uani 1 1 d . A .
C18 C 0.1539(4) -0.3542(5) 0.0463(4) 0.0677(16) Uani 1 1 d DU . .
C19 C 0.1089(10) -0.4058(13) 0.0898(8) 0.090(3) Uani 0.585(12) 1 d PDU B 1
H19A H 0.1373 -0.3809 0.1344 0.134 Uiso 0.585(12) 1 calc PR B 1
H19B H 0.1092 -0.4897 0.0878 0.134 Uiso 0.585(12) 1 calc PR B 1
H19C H 0.0528 -0.3783 0.0739 0.134 Uiso 0.585(12) 1 calc PR B 1
C20 C 0.0946(9) -0.3699(13) -0.0230(6) 0.089(3) Uani 0.585(12) 1 d PDU B 1
H20A H 0.0402 -0.3840 -0.0239 0.134 Uiso 0.585(12) 1 calc PR B 1
H20B H 0.1116 -0.4353 -0.0421 0.134 Uiso 0.585(12) 1 calc PR B 1
H20C H 0.0940 -0.3004 -0.0476 0.134 Uiso 0.585(12) 1 calc PR B 1
C21 C 0.2340(9) -0.4113(16) 0.0893(10) 0.101(4) Uani 0.585(12) 1 d PDU B 1
H21A H 0.2391 -0.4091 0.1341 0.151 Uiso 0.585(12) 1 calc PR B 1
H21B H 0.2795 -0.3701 0.0851 0.151 Uiso 0.585(12) 1 calc PR B 1
H21C H 0.2344 -0.4912 0.0760 0.151 Uiso 0.585(12) 1 calc PR B 1
C19' C 0.0765(11) -0.4108(18) 0.0440(13) 0.092(4) Uani 0.415(12) 1 d PDU B 2
H19D H 0.0755 -0.4117 0.0871 0.139 Uiso 0.415(12) 1 calc PR B 2
H19E H 0.0742 -0.4897 0.0284 0.139 Uiso 0.415(12) 1 calc PR B 2
H19F H 0.0297 -0.3678 0.0150 0.139 Uiso 0.415(12) 1 calc PR B 2
C20' C 0.1535(16) -0.367(2) -0.0270(9) 0.106(5) Uani 0.415(12) 1 d PDU B 2
H20D H 0.1025 -0.3364 -0.0583 0.159 Uiso 0.415(12) 1 calc PR B 2
H20E H 0.1589 -0.4476 -0.0363 0.159 Uiso 0.415(12) 1 calc PR B 2
H20F H 0.1990 -0.3232 -0.0298 0.159 Uiso 0.415(12) 1 calc PR B 2
C21' C 0.2348(11) -0.4111(19) 0.0521(12) 0.081(4) Uani 0.415(12) 1 d PDU B 2
H21D H 0.2674 -0.4273 0.0973 0.122 Uiso 0.415(12) 1 calc PR B 2
H21E H 0.2646 -0.3590 0.0350 0.122 Uiso 0.415(12) 1 calc PR B 2
H21F H 0.2234 -0.4828 0.0276 0.122 Uiso 0.415(12) 1 calc PR B 2
C22 C 0.4089(3) -0.1287(5) 0.1971(2) 0.0486(12) Uani 1 1 d . A .
C23 C 0.4057(4) -0.1902(7) 0.2569(3) 0.0698(16) Uani 1 1 d DU . .
C24 C 0.4741(8) -0.1356(13) 0.3176(5) 0.097(3) Uani 0.667(9) 1 d PDU C 1
H24A H 0.5139 -0.0969 0.3044 0.146 Uiso 0.667(9) 1 calc PR C 1
H24B H 0.5011 -0.1961 0.3485 0.146 Uiso 0.667(9) 1 calc PR C 1
H24C H 0.4499 -0.0799 0.3374 0.146 Uiso 0.667(9) 1 calc PR C 1
C25 C 0.4288(9) -0.3156(10) 0.2562(6) 0.089(3) Uani 0.667(9) 1 d PDU C 1
H25A H 0.4878 -0.3222 0.2708 0.134 Uiso 0.667(9) 1 calc PR C 1
H25B H 0.4034 -0.3457 0.2124 0.134 Uiso 0.667(9) 1 calc PR C 1
H25C H 0.4100 -0.3596 0.2848 0.134 Uiso 0.667(9) 1 calc PR C 1
C26 C 0.3242(7) -0.1722(13) 0.2630(6) 0.088(3) Uani 0.667(9) 1 d PDU C 1
H26A H 0.3259 -0.1012 0.2867 0.132 Uiso 0.667(9) 1 calc PR C 1
H26B H 0.3132 -0.2371 0.2860 0.132 Uiso 0.667(9) 1 calc PR C 1
H26C H 0.2812 -0.1668 0.2201 0.132 Uiso 0.667(9) 1 calc PR C 1
C24' C 0.4772(14) -0.269(2) 0.2913(11) 0.084(4) Uani 0.333(9) 1 d PDU C 2
H24D H 0.5274 -0.2240 0.3064 0.126 Uiso 0.333(9) 1 calc PR C 2
H24E H 0.4801 -0.3284 0.2617 0.126 Uiso 0.333(9) 1 calc PR C 2
H24F H 0.4701 -0.3047 0.3281 0.126 Uiso 0.333(9) 1 calc PR C 2
C25' C 0.3900(17) -0.098(2) 0.2994(11) 0.096(4) Uani 0.333(9) 1 d PDU C 2
H25D H 0.4373 -0.0480 0.3168 0.144 Uiso 0.333(9) 1 calc PR C 2
H25E H 0.3802 -0.1354 0.3347 0.144 Uiso 0.333(9) 1 calc PR C 2
H25F H 0.3424 -0.0531 0.2737 0.144 Uiso 0.333(9) 1 calc PR C 2
C26' C 0.3240(13) -0.268(2) 0.2323(11) 0.094(5) Uani 0.333(9) 1 d PDU C 2
H26D H 0.3058 -0.2805 0.1859 0.142 Uiso 0.333(9) 1 calc PR C 2
H26E H 0.2814 -0.2286 0.2417 0.142 Uiso 0.333(9) 1 calc PR C 2
H26F H 0.3355 -0.3422 0.2544 0.142 Uiso 0.333(9) 1 calc PR C 2
C27 C 0.6954(3) 0.0518(5) 0.1784(2) 0.0425(10) Uani 1 1 d . A .
C28 C 0.7707(3) 0.1071(6) 0.2318(3) 0.0646(15) Uani 1 1 d DU . .
C29 C 0.7548(7) 0.1446(16) 0.2896(6) 0.093(3) Uani 0.672(11) 1 d PDU D 1
H29A H 0.7334 0.2230 0.2831 0.140 Uiso 0.672(11) 1 calc PR D 1
H29B H 0.8054 0.1423 0.3277 0.140 Uiso 0.672(11) 1 calc PR D 1
H29C H 0.7151 0.0931 0.2958 0.140 Uiso 0.672(11) 1 calc PR D 1
C30 C 0.7895(8) 0.2216(11) 0.1989(6) 0.095(3) Uani 0.672(11) 1 d PDU D 1
H30A H 0.7704 0.2106 0.1524 0.142 Uiso 0.672(11) 1 calc PR D 1
H30B H 0.8480 0.2361 0.2164 0.142 Uiso 0.672(11) 1 calc PR D 1
H30C H 0.7614 0.2872 0.2081 0.142 Uiso 0.672(11) 1 calc PR D 1
C31 C 0.8431(7) 0.0243(11) 0.2474(6) 0.075(3) Uani 0.672(11) 1 d PDU D 1
H31A H 0.8651 0.0296 0.2138 0.113 Uiso 0.672(11) 1 calc PR D 1
H31B H 0.8250 -0.0544 0.2494 0.113 Uiso 0.672(11) 1 calc PR D 1
H31C H 0.8853 0.0450 0.2888 0.113 Uiso 0.672(11) 1 calc PR D 1
C29' C 0.7734(17) 0.054(3) 0.3022(9) 0.090(5) Uani 0.328(11) 1 d PDU D 2
H29D H 0.7497 -0.0231 0.2953 0.136 Uiso 0.328(11) 1 calc PR D 2
H29E H 0.7422 0.1039 0.3191 0.136 Uiso 0.328(11) 1 calc PR D 2
H29F H 0.8297 0.0501 0.3329 0.136 Uiso 0.328(11) 1 calc PR D 2
C30' C 0.7528(13) 0.2300(17) 0.2442(12) 0.091(4) Uani 0.328(11) 1 d PDU D 2
H30D H 0.7465 0.2772 0.2067 0.137 Uiso 0.328(11) 1 calc PR D 2
H30E H 0.7977 0.2598 0.2818 0.137 Uiso 0.328(11) 1 calc PR D 2
H30F H 0.7027 0.2324 0.2522 0.137 Uiso 0.328(11) 1 calc PR D 2
C31' C 0.8513(12) 0.081(3) 0.2292(14) 0.084(5) Uani 0.328(11) 1 d PDU D 2
H31D H 0.8538 0.1135 0.1900 0.125 Uiso 0.328(11) 1 calc PR D 2
H31E H 0.8586 -0.0024 0.2292 0.125 Uiso 0.328(11) 1 calc PR D 2
H31F H 0.8944 0.1141 0.2667 0.125 Uiso 0.328(11) 1 calc PR D 2
O1 O 0.61550(17) 0.0716(3) -0.02817(14) 0.0318(6) Uani 1 1 d . . .
O2 O 0.43695(17) 0.1442(3) -0.08286(14) 0.0357(6) Uani 1 1 d . . .
O3 O 0.52396(16) 0.0766(3) 0.05009(13) 0.0306(6) Uani 1 1 d . . .
O4 O 0.3121(2) 0.1894(4) 0.12700(18) 0.0540(9) Uani 1 1 d . . .
O5 O 0.4292(2) 0.1140(3) 0.13308(17) 0.0485(8) Uani 1 1 d . . .
O6 O 0.33182(17) 0.1365(3) -0.00987(14) 0.0333(6) Uani 1 1 d . . .
O7 O 0.1977(2) -0.0397(3) -0.05888(16) 0.0440(8) Uani 1 1 d . . .
O8 O 0.1562(2) 0.0382(3) 0.0841(2) 0.0492(8) Uani 1 1 d . . .
O9 O 0.1037(3) -0.1708(4) 0.0697(3) 0.0742(13) Uani 1 1 d . . .
O10 O 0.2194(2) -0.1701(3) 0.0517(2) 0.0540(9) Uani 1 1 d . . .
O11 O 0.3458(2) -0.0767(4) 0.15947(19) 0.0615(11) Uani 1 1 d . . .
O12 O 0.4753(3) -0.1362(4) 0.1882(2) 0.0649(11) Uani 1 1 d . . .
O13 O 0.6320(2) 0.0356(4) 0.19083(17) 0.0505(9) Uani 1 1 d . . .
O14 O 0.70014(19) 0.0254(3) 0.12432(16) 0.0405(7) Uani 1 1 d . . .

loop_
_atom_site_aniso_label
_atom_site_aniso_U_11
_atom_site_aniso_U_22
_atom_site_aniso_U_33
_atom_site_aniso_U_23
_atom_site_aniso_U_13
_atom_site_aniso_U_12
N1 0.0292(17) 0.045(2) 0.045(2) 0.0020(16) 0.0160(15) 0.0114(15)
Eu1 0.02326(13) 0.03836(16) 0.03250(14) 0.00033(7) 0.01128(10) 0.00425(7)
Mn1 0.0228(3) 0.0325(3) 0.0294(3) 0.0024(2) 0.0111(2) 0.0057(2)
Mn2 0.0283(3) 0.0527(4) 0.0322(3) 0.0054(3) 0.0143(3) 0.0087(3)
C1 0.0311(19) 0.031(2) 0.052(2) -0.0003(18) 0.0200(18) 0.0025(16)
C2 0.047(3) 0.034(3) 0.080(4) -0.001(2) 0.026(3) 0.004(2)
C3 0.0306(19) 0.031(2) 0.050(2) 0.0006(18) 0.0176(18) 0.0042(16)
C4 0.036(2) 0.036(2) 0.053(3) 0.0125(19) 0.0173(19) 0.0079(18)
C5 0.037(2) 0.032(2) 0.051(2) -0.0086(18) 0.0204(19) 0.0025(17)
C6 0.052(3) 0.094(4) 0.084(4) -0.055(3) 0.021(3) -0.011(3)
C7 0.096(7) 0.081(6) 0.126(7) -0.041(5) 0.034(6) -0.020(5)
C8 0.067(5) 0.122(8) 0.098(7) -0.048(6) -0.004(5) -0.007(6)
C9 0.097(6) 0.120(7) 0.090(6) -0.059(5) 0.043(5) -0.006(5)
C7' 0.062(6) 0.105(10) 0.097(9) -0.040(8) 0.020(7) -0.025(7)
C8' 0.106(11) 0.120(11) 0.087(9) -0.043(8) 0.038(9) -0.020(10)
C9' 0.095(8) 0.104(9) 0.110(9) -0.046(8) 0.023(8) 0.002(7)
C10 0.036(2) 0.047(3) 0.046(2) -0.012(2) 0.0171(19) -0.0007(19)
C11 0.038(2) 0.046(3) 0.058(3) 0.016(2) 0.023(2) 0.017(2)
C12 0.042(2) 0.041(3) 0.064(3) 0.011(2) 0.026(2) 0.017(2)
C13 0.037(2) 0.052(3) 0.062(3) -0.005(2) 0.025(2) 0.014(2)
C14 0.034(2) 0.056(3) 0.060(3) -0.005(2) 0.025(2) 0.007(2)
C15 0.031(2) 0.076(4) 0.045(2) 0.003(2) 0.0053(19) 0.014(2)
C16 0.029(2) 0.080(4) 0.041(3) -0.014(2) 0.008(2) -0.004(2)
C17 0.040(2) 0.049(3) 0.062(3) 0.007(2) 0.017(2) -0.001(2)
C18 0.056(3) 0.045(3) 0.102(4) 0.002(3) 0.030(3) -0.007(2)
C19 0.098(7) 0.063(6) 0.111(7) 0.007(6) 0.044(6) -0.021(6)
C20 0.085(6) 0.076(6) 0.105(6) -0.018(5) 0.034(5) -0.014(6)
C21 0.080(6) 0.066(6) 0.136(9) 0.001(8) 0.019(6) 0.009(6)
C19' 0.080(6) 0.068(7) 0.124(8) -0.005(7) 0.033(6) -0.011(6)
C20' 0.111(10) 0.080(9) 0.117(9) -0.027(8) 0.034(7) -0.022(9)
C21' 0.067(6) 0.054(7) 0.122(9) -0.011(8) 0.034(7) 0.003(6)
C22 0.049(3) 0.059(3) 0.040(2) 0.009(2) 0.020(2) 0.004(2)
C23 0.065(3) 0.101(4) 0.056(3) 0.028(3) 0.037(2) 0.017(3)
C24 0.102(6) 0.130(7) 0.062(5) 0.011(5) 0.034(4) -0.004(6)
C25 0.099(7) 0.092(6) 0.086(6) 0.032(5) 0.046(5) 0.016(5)
C26 0.079(5) 0.126(7) 0.079(5) 0.030(5) 0.052(4) 0.016(5)
C24' 0.088(7) 0.103(8) 0.068(7) 0.032(6) 0.038(6) 0.016(6)
C25' 0.101(7) 0.118(8) 0.073(7) 0.014(6) 0.040(6) 0.015(7)
C26' 0.087(7) 0.119(9) 0.085(8) 0.030(7) 0.041(7) -0.005(7)
C27 0.029(2) 0.059(3) 0.036(2) -0.005(2) 0.0077(17) 0.009(2)
C28 0.039(2) 0.091(4) 0.055(3) -0.030(3) 0.008(2) -0.003(3)
C29 0.073(5) 0.132(7) 0.066(5) -0.047(5) 0.016(4) -0.006(6)
C30 0.082(6) 0.086(6) 0.092(6) -0.027(5) 0.006(5) -0.020(5)
C31 0.042(4) 0.096(7) 0.069(6) -0.008(5) -0.001(4) 0.005(4)
C29' 0.087(10) 0.111(10) 0.054(7) -0.024(8) 0.007(7) -0.031(10)
C30' 0.070(7) 0.092(7) 0.091(7) -0.027(6) 0.007(7) -0.010(6)
C31' 0.046(6) 0.107(9) 0.083(8) -0.020(8) 0.009(6) -0.004(7)
O1 0.0285(13) 0.0316(15) 0.0382(14) 0.0029(12) 0.0162(11) 0.0058(11)
O2 0.0286(14) 0.0404(17) 0.0383(15) 0.0089(12) 0.0132(12) 0.0081(12)
O3 0.0256(13) 0.0321(15) 0.0333(13) 0.0002(11) 0.0106(11) 0.0051(11)
O4 0.0346(16) 0.065(2) 0.058(2) -0.0194(18) 0.0135(15) 0.0009(16)
O5 0.0467(18) 0.053(2) 0.0518(19) -0.0062(16) 0.0260(15) 0.0070(16)
O6 0.0273(13) 0.0339(16) 0.0400(15) 0.0051(12) 0.0144(11) 0.0092(11)
O7 0.0303(15) 0.059(2) 0.0399(17) -0.0101(15) 0.0102(13) 0.0003(15)
O8 0.0353(17) 0.054(2) 0.064(2) 0.0016(17) 0.0259(17) 0.0057(15)
O9 0.053(2) 0.055(3) 0.132(4) 0.005(3) 0.055(3) 0.0014(19)
O10 0.0470(19) 0.044(2) 0.080(3) 0.0008(18) 0.0350(19) -0.0046(16)
O11 0.047(2) 0.080(3) 0.052(2) 0.024(2) 0.0133(17) 0.006(2)
O12 0.064(2) 0.082(3) 0.065(2) 0.030(2) 0.043(2) 0.020(2)
O13 0.0308(17) 0.083(3) 0.0346(16) -0.0069(16) 0.0098(14) 0.0038(16)
O14 0.0269(15) 0.057(2) 0.0349(16) -0.0082(13) 0.0093(13) 0.0022(13)

loop_
_atom_type_symbol
_atom_type_description
_atom_type_scat_dispersion_real
_atom_type_scat_dispersion_imag
_atom_type_scat_source
C C 0.0033 0.0016 'International Tables Vol C Tables 4.2.6.8 and 6.1.1.4'
H H 0.0000 0.0000 'International Tables Vol C Tables 4.2.6.8 and 6.1.1.4'
N N 0.0061 0.0033 'International Tables Vol C Tables 4.2.6.8 and 6.1.1.4'
O O 0.0106 0.0060 'International Tables Vol C Tables 4.2.6.8 and 6.1.1.4'
Mn Mn 0.3368 0.7283 'International Tables Vol C Tables 4.2.6.8 and 6.1.1.4'
Eu Eu -0.1578 3.6682 'International Tables Vol C Tables 4.2.6.8 and 6.1.1.4'

loop_
_geom_angle_atom_site_label_1
_geom_angle_atom_site_label_2
_geom_angle_atom_site_label_3
_geom_angle
_geom_angle_site_symmetry_1
_geom_angle_site_symmetry_3
C15 N1 C12 111.4(4) . .
C15 N1 C13 112.0(4) . .
C12 N1 C13 109.6(4) . .
C15 N1 Eu1 113.3(3) . .
C12 N1 Eu1 104.6(2) . .
C13 N1 Eu1 105.5(3) . .
O11 Eu1 O10 71.72(15) . .
O11 Eu1 O4 82.22(15) . .
O10 Eu1 O4 140.08(14) . .
O11 Eu1 O1 85.30(13) . 3_655
O10 Eu1 O1 88.01(11) . 3_655
O4 Eu1 O1 120.02(11) . 3_655
O11 Eu1 O6 132.59(12) . .
O10 Eu1 O6 136.39(12) . .
O4 Eu1 O6 83.43(12) . .
O1 Eu1 O6 63.95(9) 3_655 .
O11 Eu1 O8 88.80(14) . .
O10 Eu1 O8 71.82(13) . .
O4 Eu1 O8 78.06(12) . .
O1 Eu1 O8 159.82(11) 3_655 .
O6 Eu1 O8 131.48(11) . .
O11 Eu1 O7 137.31(15) . .
O10 Eu1 O7 68.60(14) . .
O4 Eu1 O7 139.84(13) . .
O1 Eu1 O7 78.32(10) 3_655 .
O6 Eu1 O7 73.22(11) . .
O8 Eu1 O7 93.30(13) . .
O11 Eu1 N1 148.83(14) . .
O10 Eu1 N1 112.30(13) . .
O4 Eu1 N1 76.21(12) . .
O1 Eu1 N1 125.01(10) 3_655 .
O6 Eu1 N1 67.09(10) . .
O8 Eu1 N1 65.06(12) . .
O7 Eu1 N1 64.80(12) . .
O11 Eu1 O5 66.56(13) . .
O10 Eu1 O5 134.48(12) . .
O4 Eu1 O5 49.70(11) . .
O1 Eu1 O5 71.54(10) 3_655 .
O6 Eu1 O5 69.74(10) . .
O8 Eu1 O5 123.29(12) . .
O7 Eu1 O5 139.65(11) . .
N1 Eu1 O5 112.75(12) . .
O11 Eu1 C10 71.37(16) . .
O10 Eu1 C10 142.27(14) . .
O4 Eu1 C10 24.53(12) . .
O1 Eu1 C10 96.56(11) 3_655 .
O6 Eu1 C10 77.09(12) . .
O8 Eu1 C10 99.80(13) . .
O7 Eu1 C10 149.01(14) . .
N1 Eu1 C10 95.57(14) . .
O5 Eu1 C10 25.29(11) . .
O11 Eu1 Mn1 112.89(10) . .
O10 Eu1 Mn1 112.11(9) . .
O4 Eu1 Mn1 105.64(9) . .
O1 Eu1 Mn1 32.43(7) 3_655 .
O6 Eu1 Mn1 31.83(7) . .
O8 Eu1 Mn1 158.24(9) . .
O7 Eu1 Mn1 69.82(8) . .
N1 Eu1 Mn1 94.61(8) . .
O5 Eu1 Mn1 70.33(7) . .
C10 Eu1 Mn1 89.38(9) . .
O11 Eu1 Mn2 58.69(10) . .
O10 Eu1 Mn2 107.05(9) . .
O4 Eu1 Mn2 82.93(8) . .
O1 Eu1 Mn2 42.09(7) 3_655 .
O6 Eu1 Mn2 74.84(6) . .
O8 Eu1 Mn2 144.33(9) . .
O7 Eu1 Mn2 120.09(8) . .
N1 Eu1 Mn2 138.13(9) . .
O5 Eu1 Mn2 33.73(7) . .
C10 Eu1 Mn2 58.42(9) . .
Mn1 Eu1 Mn2 56.680(15) . .
O6 Mn1 O2 98.21(14) . .
O6 Mn1 O1 84.18(12) . 3_655
O2 Mn1 O1 171.54(12) . 3_655
O6 Mn1 O3 175.13(13) . 3_655
O2 Mn1 O3 86.43(13) . 3_655
O1 Mn1 O3 91.02(12) 3_655 3_655
O6 Mn1 O14 92.67(12) . 3_655
O2 Mn1 O14 89.98(13) . 3_655
O1 Mn1 O14 98.03(13) 3_655 3_655
O3 Mn1 O14 88.78(12) 3_655 3_655
O6 Mn1 O3 99.56(11) . .
O2 Mn1 O3 86.03(12) . .
O1 Mn1 O3 85.57(11) 3_655 .
O3 Mn1 O3 79.23(12) 3_655 .
O14 Mn1 O3 167.56(11) 3_655 .
O6 Mn1 Mn2 139.62(9) . 3_655
O2 Mn1 Mn2 43.52(10) . 3_655
O1 Mn1 Mn2 135.70(9) 3_655 3_655
O3 Mn1 Mn2 45.24(8) 3_655 3_655
O14 Mn1 Mn2 77.87(9) 3_655 3_655
O3 Mn1 Mn2 91.21(7) . 3_655
O6 Mn1 Eu1 42.78(9) . .
O2 Mn1 Eu1 140.99(9) . .
O1 Mn1 Eu1 41.85(8) 3_655 .
O3 Mn1 Eu1 132.53(9) 3_655 .
O14 Mn1 Eu1 92.42(9) 3_655 .
O3 Mn1 Eu1 98.10(7) . .
Mn2 Mn1 Eu1 169.79(3) 3_655 .
O12 Mn2 O13 106.35(17) . .
O12 Mn2 O5 94.90(16) . .
O13 Mn2 O5 105.94(15) . .
O12 Mn2 O2 100.57(15) . 3_655
O13 Mn2 O2 89.95(13) . 3_655
O5 Mn2 O2 153.76(13) . 3_655
O12 Mn2 O3 165.63(16) . .
O13 Mn2 O3 87.32(13) . .
O5 Mn2 O3 85.29(12) . .
O2 Mn2 O3 74.52(11) 3_655 .
O12 Mn2 Mn1 138.06(13) . 3_655
O13 Mn2 Mn1 79.19(10) . 3_655
O5 Mn2 Mn1 124.16(10) . 3_655
O2 Mn2 Mn1 37.50(8) 3_655 3_655
O3 Mn2 Mn1 38.91(7) . 3_655
O12 Mn2 Eu1 79.12(11) . .
O13 Mn2 Eu1 151.26(11) . .
O5 Mn2 Eu1 45.37(10) . .
O2 Mn2 Eu1 117.23(8) 3_655 .
O3 Mn2 Eu1 91.03(7) . .
Mn1 Mn2 Eu1 116.06(2) 3_655 .
O1 C1 C3 115.1(3) . .
O1 C1 H1A 108.5 . .
C3 C1 H1A 108.5 . .
O1 C1 H1B 108.5 . .
C3 C1 H1B 108.5 . .
H1A C1 H1B 107.5 . .
C3 C2 H2A 109.5 . .
C3 C2 H2B 109.5 . .
H2A C2 H2B 109.5 . .
C3 C2 H2C 109.5 . .
H2A C2 H2C 109.5 . .
H2B C2 H2C 109.5 . .
C5 C3 C1 111.7(4) . .
C5 C3 C4 111.1(4) . .
C1 C3 C4 112.1(4) . .
C5 C3 C2 107.3(4) . .
C1 C3 C2 106.4(4) . .
C4 C3 C2 107.9(4) . .
O2 C4 C3 116.3(3) . .
O2 C4 H4A 108.2 . .
C3 C4 H4A 108.2 . .
O2 C4 H4B 108.2 . .
C3 C4 H4B 108.2 . .
H4A C4 H4B 107.4 . .
O3 C5 C3 114.1(4) . .
O3 C5 H5A 108.7 . .
C3 C5 H5A 108.7 . .
O3 C5 H5B 108.7 . .
C3 C5 H5B 108.7 . .
H5A C5 H5B 107.6 . .
C7' C6 C9 126.4(16) . .
C7' C6 C9' 121(2) . .
C9 C6 C9' 52.1(15) . .
C7' C6 C10 116.6(15) . .
C9 C6 C10 114.0(7) . .
C9' C6 C10 110.1(13) . .
C7' C6 C8 29.2(16) . .
C9 C6 C8 113.8(9) . .
C9' C6 C8 138.5(14) . .
C10 C6 C8 110.9(7) . .
C7' C6 C7 77.9(17) . .
C9 C6 C7 107.0(9) . .
C9' C6 C7 56.9(16) . .
C10 C6 C7 103.2(6) . .
C8 C6 C7 107.0(9) . .
C7' C6 C8' 107.2(19) . .
C9 C6 C8' 45.6(13) . .
C9' C6 C8' 97.7(18) . .
C10 C6 C8' 100.7(12) . .
C8 C6 C8' 80.7(14) . .
C7 C6 C8' 149.9(14) . .
C6 C7 H7A 109.5 . .
C6 C7 H7B 109.5 . .
H7A C7 H7B 109.5 . .
C6 C7 H7C 109.5 . .
H7A C7 H7C 109.5 . .
H7B C7 H7C 109.5 . .
C6 C8 H8A 109.5 . .
C6 C8 H8B 109.5 . .
H8A C8 H8B 109.5 . .
C6 C8 H8C 109.5 . .
H8A C8 H8C 109.5 . .
H8B C8 H8C 109.5 . .
C6 C9 H9A 109.5 . .
C6 C9 H9B 109.5 . .
H9A C9 H9B 109.5 . .
C6 C9 H9C 109.5 . .
H9A C9 H9C 109.5 . .
H9B C9 H9C 109.5 . .
C6 C7' H7'A 109.5 . .
C6 C7' H7'B 109.5 . .
H7'A C7' H7'B 109.5 . .
C6 C7' H7'C 109.5 . .
H7'A C7' H7'C 109.5 . .
H7'B C7' H7'C 109.5 . .
C6 C8' H8'A 109.5 . .
C6 C8' H8'B 109.5 . .
H8'A C8' H8'B 109.5 . .
C6 C8' H8'C 109.5 . .
H8'A C8' H8'C 109.5 . .
H8'B C8' H8'C 109.5 . .
C6 C9' H9'A 109.5 . .
C6 C9' H9'B 109.5 . .
H9'A C9' H9'B 109.5 . .
C6 C9' H9'C 109.4 . .
H9'A C9' H9'C 109.5 . .
H9'B C9' H9'C 109.5 . .
O4 C10 O5 120.1(4) . .
O4 C10 C6 118.8(4) . .
O5 C10 C6 121.1(4) . .
O4 C10 Eu1 52.8(2) . .
O5 C10 Eu1 67.7(3) . .
C6 C10 Eu1 170.1(4) . .
O6 C11 C12 109.7(4) . .
O6 C11 H11A 109.7 . .
C12 C11 H11A 109.7 . .
O6 C11 H11B 109.7 . .
C12 C11 H11B 109.7 . .
H11A C11 H11B 108.2 . .
N1 C12 C11 111.2(4) . .
N1 C12 H12A 109.4 . .
C11 C12 H12A 109.4 . .
N1 C12 H12B 109.4 . .
C11 C12 H12B 109.4 . .
H12A C12 H12B 108.0 . .
N1 C13 C14 110.8(4) . .
N1 C13 H13A 109.5 . .
C14 C13 H13A 109.5 . .
N1 C13 H13B 109.5 . .
C14 C13 H13B 109.5 . .
H13A C13 H13B 108.1 . .
O8 C14 C13 109.0(4) . .
O8 C14 H14A 109.9 . .
C13 C14 H14A 109.9 . .
O8 C14 H14B 109.9 . .
C13 C14 H14B 109.9 . .
H14A C14 H14B 108.3 . .
N1 C15 C16 112.2(4) . .
N1 C15 H15A 109.2 . .
C16 C15 H15A 109.2 . .
N1 C15 H15B 109.2 . .
C16 C15 H15B 109.2 . .
H15A C15 H15B 107.9 . .
O7 C16 C15 110.3(4) . .
O7 C16 H16A 109.6 . .
C15 C16 H16A 109.6 . .
O7 C16 H16B 109.6 . .
C15 C16 H16B 109.6 . .
H16A C16 H16B 108.1 . .
O9 C17 O10 124.3(5) . .
O9 C17 C18 119.1(5) . .
O10 C17 C18 116.6(5) . .
C20 C18 C21 134.8(11) . .
C20 C18 C19' 69.4(11) . .
C21 C18 C19' 116.7(13) . .
C20 C18 C17 105.2(7) . .
C21 C18 C17 109.8(8) . .
C19' C18 C17 115.9(10) . .
C20 C18 C19 105.6(9) . .
C21 C18 C19 90.9(11) . .
C19' C18 C19 36.2(10) . .
C17 C18 C19 106.6(7) . .
C20 C18 C21' 107.0(12) . .
C21 C18 C21' 31.7(10) . .
C19' C18 C21' 128.7(13) . .
C17 C18 C21' 114.2(9) . .
C19 C18 C21' 117.3(12) . .
C20 C18 C20' 39.8(9) . .
C21 C18 C20' 103.7(13) . .
C19' C18 C20' 105.9(13) . .
C17 C18 C20' 103.0(9) . .
C19 C18 C20' 140.0(10) . .
C21' C18 C20' 72.1(13) . .
C18 C19 H19A 109.5 . .
C18 C19 H19B 109.5 . .
H19A C19 H19B 109.5 . .
C18 C19 H19C 109.5 . .
H19A C19 H19C 109.5 . .
H19B C19 H19C 109.5 . .
C18 C20 H20A 109.5 . .
C18 C20 H20B 109.5 . .
H20A C20 H20B 109.5 . .
C18 C20 H20C 109.5 . .
H20A C20 H20C 109.5 . .
H20B C20 H20C 109.5 . .
C18 C21 H21A 109.5 . .
C18 C21 H21B 109.5 . .
H21A C21 H21B 109.5 . .
C18 C21 H21C 109.5 . .
H21A C21 H21C 109.5 . .
H21B C21 H21C 109.5 . .
C18 C19' H19D 109.5 . .
C18 C19' H19E 109.5 . .
H19D C19' H19E 109.5 . .
C18 C19' H19F 109.5 . .
H19D C19' H19F 109.5 . .
H19E C19' H19F 109.5 . .
C18 C20' H20D 109.5 . .
C18 C20' H20E 109.5 . .
H20D C20' H20E 109.5 . .
C18 C20' H20F 109.5 . .
H20D C20' H20F 109.5 . .
H20E C20' H20F 109.5 . .
C18 C21' H21D 109.5 . .
C18 C21' H21E 109.5 . .
H21D C21' H21E 109.5 . .
C18 C21' H21F 109.5 . .
H21D C21' H21F 109.5 . .
H21E C21' H21F 109.5 . .
O11 C22 O12 124.4(5) . .
O11 C22 C23 118.8(5) . .
O12 C22 C23 116.8(5) . .
C24' C23 C25' 114.9(14) . .
C24' C23 C25 41.3(11) . .
C25' C23 C25 142.6(12) . .
C24' C23 C26 132.8(10) . .
C25' C23 C26 55.9(11) . .
C25 C23 C26 113.9(9) . .
C24' C23 C22 114.8(9) . .
C25' C23 C22 107.3(11) . .
C25 C23 C22 109.6(7) . .
C26 C23 C22 111.7(6) . .
C24' C23 C24 65.2(12) . .
C25' C23 C24 56.1(11) . .
C25 C23 C24 106.0(8) . .
C26 C23 C24 108.3(8) . .
C22 C23 C24 107.0(7) . .
C24' C23 C26' 107.8(15) . .
C25' C23 C26' 104.3(14) . .
C25 C23 C26' 70.8(12) . .
C26 C23 C26' 49.1(11) . .
C22 C23 C26' 106.9(9) . .
C24 C23 C26' 144.8(10) . .
C23 C24 H24A 109.5 . .
C23 C24 H24B 109.5 . .
H24A C24 H24B 109.5 . .
C23 C24 H24C 109.5 . .
H24A C24 H24C 109.5 . .
H24B C24 H24C 109.5 . .
C23 C25 H25A 109.5 . .
C23 C25 H25B 109.5 . .
H25A C25 H25B 109.5 . .
C23 C25 H25C 109.5 . .
H25A C25 H25C 109.5 . .
H25B C25 H25C 109.5 . .
C23 C26 H26A 109.5 . .
C23 C26 H26B 109.5 . .
H26A C26 H26B 109.5 . .
C23 C26 H26C 109.5 . .
H26A C26 H26C 109.5 . .
H26B C26 H26C 109.5 . .
C23 C24' H24D 109.5 . .
C23 C24' H24E 109.5 . .
H24D C24' H24E 109.5 . .
C23 C24' H24F 109.5 . .
H24D C24' H24F 109.5 . .
H24E C24' H24F 109.5 . .
C23 C25' H25D 109.5 . .
C23 C25' H25E 109.5 . .
H25D C25' H25E 109.5 . .
C23 C25' H25F 109.5 . .
H25D C25' H25F 109.5 . .
H25E C25' H25F 109.5 . .
C23 C26' H26D 109.5 . .
C23 C26' H26E 109.5 . .
H26D C26' H26E 109.5 . .
C23 C26' H26F 109.5 . .
H26D C26' H26F 109.5 . .
H26E C26' H26F 109.5 . .
O13 C27 O14 123.8(4) . .
O13 C27 C28 117.6(4) . .
O14 C27 C28 118.6(4) . .
C31' C28 C29 126.8(12) . .
C31' C28 C30' 118.4(15) . .
C29 C28 C30' 56.0(11) . .
C31' C28 C31 31.2(12) . .
C29 C28 C31 114.0(9) . .
C30' C28 C31 140.1(10) . .
C31' C28 C27 116.3(11) . .
C29 C28 C27 113.4(6) . .
C30' C28 C27 110.7(9) . .
C31 C28 C27 108.4(6) . .
C31' C28 C30 77.3(14) . .
C29 C28 C30 107.3(9) . .
C30' C28 C30 53.3(11) . .
C31 C28 C30 108.5(8) . .
C27 C28 C30 104.8(6) . .
C31' C28 C29' 106.4(15) . .
C29 C28 C29' 40.3(10) . .
C30' C28 C29' 96.0(14) . .
C31 C28 C29' 80.6(13) . .
C27 C28 C29' 106.2(9) . .
C30 C28 C29' 142.7(11) . .
C28 C29 H29A 109.5 . .
C28 C29 H29B 109.5 . .
H29A C29 H29B 109.5 . .
C28 C29 H29C 109.5 . .
H29A C29 H29C 109.5 . .
H29B C29 H29C 109.5 . .
C28 C30 H30A 109.5 . .
C28 C30 H30B 109.5 . .
H30A C30 H30B 109.5 . .
C28 C30 H30C 109.5 . .
H30A C30 H30C 109.5 . .
H30B C30 H30C 109.5 . .
C28 C31 H31A 109.5 . .
C28 C31 H31B 109.5 . .
H31A C31 H31B 109.5 . .
C28 C31 H31C 109.5 . .
H31A C31 H31C 109.5 . .
H31B C31 H31C 109.5 . .
C28 C29' H29D 109.5 . .
C28 C29' H29E 109.5 . .
H29D C29' H29E 109.5 . .
C28 C29' H29F 109.5 . .
H29D C29' H29F 109.5 . .
H29E C29' H29F 109.5 . .
C28 C30' H30D 109.5 . .
C28 C30' H30E 109.5 . .
H30D C30' H30E 109.5 . .
C28 C30' H30F 109.5 . .
H30D C30' H30F 109.5 . .
H30E C30' H30F 109.5 . .
C28 C31' H31D 109.5 . .
C28 C31' H31E 109.5 . .
H31D C31' H31E 109.5 . .
C28 C31' H31F 109.5 . .
H31D C31' H31F 109.5 . .
H31E C31' H31F 109.5 . .
C1 O1 Mn1 120.8(3) . 3_655
C1 O1 Eu1 115.2(2) . 3_655
Mn1 O1 Eu1 105.72(12) 3_655 3_655
C4 O2 Mn1 126.5(3) . .
C4 O2 Mn2 120.4(3) . 3_655
Mn1 O2 Mn2 98.97(14) . 3_655
C5 O3 Mn1 121.3(2) . 3_655
C5 O3 Mn2 120.1(3) . .
Mn1 O3 Mn2 95.85(12) 3_655 .
C5 O3 Mn1 113.7(2) . .
Mn1 O3 Mn1 100.77(12) 3_655 .
Mn2 O3 Mn1 101.24(11) . .
C10 O4 Eu1 102.6(3) . .
C10 O5 Mn2 162.4(3) . .
C10 O5 Eu1 87.0(3) . .
Mn2 O5 Eu1 100.89(14) . .
C11 O6 Mn1 122.9(3) . .
C11 O6 Eu1 120.9(3) . .
Mn1 O6 Eu1 105.39(13) . .
C16 O7 Eu1 110.4(3) . .
C14 O8 Eu1 123.9(3) . .
C17 O10 Eu1 141.9(4) . .
C22 O11 Eu1 147.1(4) . .
C22 O12 Mn2 124.6(4) . .
C27 O13 Mn2 131.6(3) . .
C27 O14 Mn1 127.2(3) . 3_655

loop_
_geom_bond_atom_site_label_1
_geom_bond_atom_site_label_2
_geom_bond_distance
_geom_bond_site_symmetry_2
N1 C15 1.479(6) .
N1 C12 1.482(6) .
N1 C13 1.483(6) .
N1 Eu1 2.685(4) .
Eu1 O11 2.350(4) .
Eu1 O10 2.376(4) .
Eu1 O4 2.407(4) .
Eu1 O1 2.409(3) 3_655
Eu1 O6 2.449(3) .
Eu1 O8 2.449(3) .
Eu1 O7 2.522(3) .
Eu1 O5 2.731(4) .
Eu1 C10 2.948(5) .
Eu1 Mn1 3.4763(6) .
Eu1 Mn2 3.7686(7) .
Mn1 O6 1.901(3) .
Mn1 O2 1.906(3) .
Mn1 O1 1.937(3) 3_655
Mn1 O3 1.952(3) 3_655
Mn1 O14 2.245(3) 3_655
Mn1 O3 2.254(3) .
Mn1 Mn2 3.0925(9) 3_655
Mn2 O12 2.065(4) .
Mn2 O13 2.127(4) .
Mn2 O5 2.131(4) .
Mn2 O2 2.156(3) 3_655
Mn2 O3 2.207(3) .
Mn2 Mn1 3.0925(9) 3_655
C1 O1 1.436(5) .
C1 C3 1.533(6) .
C1 H1A 0.9700 .
C1 H1B 0.9700 .
C2 C3 1.536(7) .
C2 H2A 0.9600 .
C2 H2B 0.9600 .
C2 H2C 0.9600 .
C3 C5 1.522(7) .
C3 C4 1.535(6) .
C4 O2 1.411(6) .
C4 H4A 0.9700 .
C4 H4B 0.9700 .
C5 O3 1.432(5) .
C5 H5A 0.9700 .
C5 H5B 0.9700 .
C6 C7' 1.46(2) .
C6 C9 1.459(11) .
C6 C9' 1.49(2) .
C6 C10 1.515(7) .
C6 C8 1.519(12) .
C6 C7 1.612(14) .
C6 C8' 1.62(2) .
C7 H7A 0.9600 .
C7 H7B 0.9600 .
C7 H7C 0.9600 .
C8 H8A 0.9600 .
C8 H8B 0.9600 .
C8 H8C 0.9600 .
C9 H9A 0.9600 .
C9 H9B 0.9600 .
C9 H9C 0.9600 .
C7' H7'A 0.9600 .
C7' H7'B 0.9600 .
C7' H7'C 0.9600 .
C8' H8'A 0.9600 .
C8' H8'B 0.9600 .
C8' H8'C 0.9600 .
C9' H9'A 0.9600 .
C9' H9'B 0.9600 .
C9' H9'C 0.9600 .
C10 O4 1.254(6) .
C10 O5 1.261(6) .
C11 O6 1.412(5) .
C11 C12 1.520(6) .
C11 H11A 0.9700 .
C11 H11B 0.9700 .
C12 H12A 0.9700 .
C12 H12B 0.9700 .
C13 C14 1.503(8) .
C13 H13A 0.9700 .
C13 H13B 0.9700 .
C14 O8 1.426(6) .
C14 H14A 0.9700 .
C14 H14B 0.9700 .
C15 C16 1.515(8) .
C15 H15A 0.9700 .
C15 H15B 0.9700 .
C16 O7 1.435(6) .
C16 H16A 0.9700 .
C16 H16B 0.9700 .
C17 O9 1.246(7) .
C17 O10 1.252(6) .
C17 C18 1.537(8) .
C18 C20 1.496(13) .
C18 C21 1.508(14) .
C18 C19' 1.485(16) .
C18 C19 1.573(13) .
C18 C21' 1.519(16) .
C18 C20' 1.626(18) .
C19 H19A 0.9600 .
C19 H19B 0.9600 .
C19 H19C 0.9600 .
C20 H20A 0.9600 .
C20 H20B 0.9600 .
C20 H20C 0.9600 .
C21 H21A 0.9600 .
C21 H21B 0.9600 .
C21 H21C 0.9600 .
C19' H19D 0.9600 .
C19' H19E 0.9600 .
C19' H19F 0.9600 .
C20' H20D 0.9600 .
C20' H20E 0.9600 .
C20' H20F 0.9600 .
C21' H21D 0.9600 .
C21' H21E 0.9600 .
C21' H21F 0.9600 .
C22 O11 1.249(6) .
C22 O12 1.253(6) .
C22 C23 1.518(7) .
C23 C24' 1.490(17) .
C23 C25' 1.502(19) .
C23 C25 1.490(13) .
C23 C26 1.499(11) .
C23 C24 1.546(13) .
C23 C26' 1.593(18) .
C24 H24A 0.9600 .
C24 H24B 0.9600 .
C24 H24C 0.9600 .
C25 H25A 0.9600 .
C25 H25B 0.9600 .
C25 H25C 0.9600 .
C26 H26A 0.9600 .
C26 H26B 0.9600 .
C26 H26C 0.9600 .
C24' H24D 0.9600 .
C24' H24E 0.9600 .
C24' H24F 0.9600 .
C25' H25D 0.9600 .
C25' H25E 0.9600 .
C25' H25F 0.9600 .
C26' H26D 0.9600 .
C26' H26E 0.9600 .
C26' H26F 0.9600 .
C27 O13 1.257(6) .
C27 O14 1.265(6) .
C27 C28 1.529(7) .
C28 C31' 1.466(18) .
C28 C29 1.474(11) .
C28 C30' 1.488(18) .
C28 C31 1.513(11) .
C28 C30 1.591(13) .
C28 C29' 1.655(18) .
C29 H29A 0.9600 .
C29 H29B 0.9600 .
C29 H29C 0.9600 .
C30 H30A 0.9600 .
C30 H30B 0.9600 .
C30 H30C 0.9600 .
C31 H31A 0.9600 .
C31 H31B 0.9600 .
C31 H31C 0.9600 .
C29' H29D 0.9600 .
C29' H29E 0.9600 .
C29' H29F 0.9600 .
C30' H30D 0.9600 .
C30' H30E 0.9600 .
C30' H30F 0.9600 .
C31' H31D 0.9600 .
C31' H31E 0.9600 .
C31' H31F 0.9600 .
O1 Mn1 1.937(3) 3_655
O1 Eu1 2.409(3) 3_655
O2 Mn2 2.156(3) 3_655
O3 Mn1 1.952(3) 3_655
O14 Mn1 2.245(3) 3_655
